data_2009566
loop_
_publ_author_name
'Powell, D. R.'
'Smith, S. K.'
'Ross, F. K.'
'Farrar, T. C.'

_publ_section_title
;
 Neutron and X-ray diffraction study of magnesium phosphite
 hexahydrate, [Mg(H~2~O)~6~]^2+^[PHO~3~]^2{--^}
;
_journal_issue 3
_journal_name_full 'Acta Crystallographica Section C'
_journal_page_first 342
_journal_page_last 346
_journal_paper_doi 10.1107/S0108270193008169
_journal_volume 50
_journal_year 1994
_chemical_formula_sum 'H13 Mg O9 P'
_chemical_formula_weight 212.38
_symmetry_cell_setting rhombohedral
_symmetry_space_group_name_Hall 'R 3'
_symmetry_space_group_name_H-M 'R 3'
_atom_type_scat_source IntTabIV
_cell_angle_alpha 90
_cell_angle_beta 90
_cell_angle_gamma 120
_cell_formula_units_Z 3
_cell_length_a 8.8281(11)
_cell_length_b 8.8281(11)
_cell_length_c 9.104(2)
_cell_measurement_reflns_used 12
_cell_measurement_temperature 108
_cell_measurement_theta_max 39
_cell_measurement_theta_min 32
_cell_volume 614.47(17)
_diffrn_measurement_device 'Siemens four-circle'
_diffrn_measurement_method \w
_diffrn_radiation_type CuK\a
_diffrn_radiation_wavelength 1.54178
_diffrn_reflns_av_R_equivalents 0.0331
_diffrn_reflns_limit_h_max 8
_diffrn_reflns_limit_h_min -9
_diffrn_reflns_limit_k_max 9
_diffrn_reflns_limit_k_min 0
_diffrn_reflns_limit_l_max 9
_diffrn_reflns_limit_l_min -9
_diffrn_reflns_number 562
_diffrn_reflns_theta_max 55
_diffrn_standards_decay_% 2
_diffrn_standards_interval_count 50
_diffrn_standards_number 3
_exptl_absorpt_coefficient_mu 4.039
_exptl_absorpt_correction_T_max 0.9405
_exptl_absorpt_correction_T_min 0.7926
_exptl_absorpt_correction_type empirical
_exptl_crystal_colour colorless
_exptl_crystal_density_diffrn 1.722
_exptl_crystal_description 'trigonal prism'
_exptl_crystal_size_max 0.30
_exptl_crystal_size_mid 0.30
_exptl_crystal_size_min 0.15
_refine_diff_density_max 0.23
_refine_diff_density_min -0.43
_refine_ls_extinction_coef '\c = 0.0173 (15)'
_refine_ls_extinction_method
;  F^*^ = F[1 + 0.002\cF^2^/sin(2\q)]^-1/4^
(Larson, 1970)
;
_refine_ls_goodness_of_fit_obs 1.23
_refine_ls_hydrogen_treatment 'H atom U's refined isotropically'
_refine_ls_number_parameters 48
_refine_ls_number_reflns 352
_refine_ls_R_factor_obs 0.0209
_refine_ls_shift/esd_max 0.002
_refine_ls_structure_factor_coef F
_refine_ls_weighting_details 'w = 1/[\s^2^(F) + 0.0003F^2^], \s(F) from counting statistics'
_refine_ls_weighting_scheme calc
_refine_ls_wR_factor_obs 0.0255
_reflns_number_observed 352
_reflns_number_total 352
_reflns_observed_criterion F>=4.0\s(F)
_cod_data_source_file st1056.cif
_cod_data_source_block st1056_structure_1_of_2_X-ray
_cod_depositor_comments
;
The following automatic conversions were performed:

'_refine_ls_weighting_scheme' value ' 1/[\s^2^(F) + 0.0003F^2^],
\s(F) from counting statistics' was changed to 'calc'. New tag
'_refine_ls_weighting_details' was created. The value of the new tag
was set to 'w = 1/[\s^2^(F) + 0.0003F^2^], \s(F) from counting
statistics'.

Automatic conversion script
Id: cif_fix_values 3143 2015-03-26 13:38:13Z robertas 
;
_cod_original_cell_volume 614.47(16)
_cod_original_formula_sum 'H13 Mg1 O9 P1'
_cod_database_code 2009566

loop_
_atom_site_label
_atom_site_fract_x
_atom_site_fract_y
_atom_site_fract_z
_atom_site_U_iso_or_equiv
Mg .0 .0 -.0195(2) .0131(4)
P .0 .0 0.5 .0139(3)
H .0 .0 .357(6) .030(4)
O .1845(2) .1320(2) .5508(2) .0168(7)
O(1W) .1916(2) .1893(2) -.1580(2) .0169(8)
O(2W) .0009(3) .1951(3) .1046(2) .0203(8)
H(1WA) .288(5) .232(4) -.138(4) .030(4)
H(1WB) .187(4) .166(5) -.236(4) .030(4)
H(2WA) -.088(5) .184(4) .136(3) .030(4)
H(2WB) .076(5) .285(6) .141(4) .030(4)

loop_
_geom_angle_atom_site_label_1
_geom_angle_atom_site_label_2
_geom_angle_atom_site_label_3
_geom_angle
_geom_angle_publ_flag
O P O 111.20(10) yes
O P H 107.60(10) yes
O(1W) Mg O(2W) 89.90(10) yes
O(1W) Mg O(1WA) 87.70(10) yes
O(1W) Mg O(2WA) 176.40(10) yes
O(2W) Mg O(1WA) 89.50(10) yes
O(2W) Mg O(2WA) 92.70(10) yes
Mg O(1W) H(1WA) 121(3) yes
Mg O(1W) H(1WB) 117(2) yes
Mg O(2W) H(2WA) 120(2) yes
Mg O(2W) H(2WB) 134(4) yes
H(1WA) O(1W) H(1WB) 105(4) yes
H(2WA) O(2W) H(2WB) 105(4) yes

loop_
_geom_bond_atom_site_label_1
_geom_bond_atom_site_label_2
_geom_bond_distance
_geom_bond_publ_flag
P H 1.30(5) yes
P O 1.525(2) yes
Mg O(1W) 2.102(2) yes
Mg O(2W) 2.056(3) yes
O(1W) H(1WA) .76(4) yes
O(1W) H(1WB) .74(4) yes
O(2W) H(2WA) .77(5) yes
O(2W) H(2WB) .81(3) yes
